data_1542435
loop_
_publ_author_name
'Yokoyama, Takashi'
'Okano, Masanori'
'Yoshise, Masakazu'
'Toda, Masanori'
'Akashi, Haruo'
'Zenki, Michio'

_publ_section_title
;
 Crystal Structure of Octahedral Coordinated Trinuclear Cu(II) Complex
 1,1,1-Tris(N-salicylideneaminomethyl)ethane
;
_journal_name_full 'X-ray Structure Analysis Online'
_journal_page_first 37
_journal_page_last 38
_journal_paper_doi 10.2116/xraystruct.26.37
_journal_volume 26
_journal_year 2010
_chemical_formula_moiety 'C52 H48 Cu3 N6 O6 '
_chemical_formula_sum 'C52 H48 Cu3 N6 O6'
_chemical_formula_weight 1043.63
_space_group_IT_number 15
_symmetry_cell_setting monoclinic
_symmetry_Int_Tables_number 15
_symmetry_space_group_name_Hall '-C 2yc'
_symmetry_space_group_name_H-M 'C 1 2/c 1'
_cell_angle_alpha 90.0000
_cell_angle_beta 117.781(8)
_cell_angle_gamma 90.0000
_cell_formula_units_Z 4
_cell_length_a 18.806(3)
_cell_length_b 12.832(2)
_cell_length_c 20.966(4)
_cell_measurement_reflns_used 18737
_cell_measurement_temperature 296.1
_cell_measurement_theta_max 27.5
_cell_measurement_theta_min 2.0
_cell_volume 4476.3(14)
_computing_cell_refinement PROCESS-AUTO
_computing_data_collection PROCESS-AUTO
_computing_data_reduction CrystalStructure
_computing_publication_material 'CrystalStructure 3.8'
_computing_structure_refinement CRYSTALS
_computing_structure_solution SIR2002
_diffrn_detector_area_resol_mean 10.00
_diffrn_measured_fraction_theta_full 0.953
_diffrn_measured_fraction_theta_max 0.907
_diffrn_measurement_device_type 'Rigaku RAXIS-IV'
_diffrn_measurement_method \w
_diffrn_radiation_type 'Mo K\a'
_diffrn_radiation_wavelength 0.71069
_diffrn_reflns_av_R_equivalents 0.074
_diffrn_reflns_limit_h_max 24
_diffrn_reflns_limit_h_min -21
_diffrn_reflns_limit_k_max 16
_diffrn_reflns_limit_k_min -16
_diffrn_reflns_limit_l_max 25
_diffrn_reflns_limit_l_min -25
_diffrn_reflns_number 13249
_diffrn_reflns_theta_full 26.00
_diffrn_reflns_theta_max 27.48
_exptl_absorpt_coefficient_mu 1.473
_exptl_absorpt_correction_T_max 0.863
_exptl_absorpt_correction_T_min 0.595
_exptl_absorpt_correction_type multi-scan
_exptl_absorpt_process_details
;
    Higashi, T. (1995). Program for Absorption Correction.
    Rigaku Corporation, Tokyo, Japan.
;
_exptl_crystal_colour unknown
_exptl_crystal_density_diffrn 1.548
_exptl_crystal_density_method 'not measured'
_exptl_crystal_description unknown
_exptl_crystal_F_000 2148.00
_exptl_crystal_size_max 0.10
_exptl_crystal_size_mid 0.10
_exptl_crystal_size_min 0.10
_refine_diff_density_max 0.99
_refine_diff_density_min -1.12
_refine_ls_extinction_method none
_refine_ls_goodness_of_fit_ref 1.003
_refine_ls_hydrogen_treatment refall
_refine_ls_number_parameters 327
_refine_ls_number_reflns 4168
_refine_ls_R_factor_gt 0.0533
_refine_ls_shift/su_max 0.0000
_refine_ls_structure_factor_coef Fsqd
_refine_ls_weighting_details 'w = 1/[0.0028Fo^2^ + 1.0000\s(Fo^2^)]/(4Fo^2^)'
_refine_ls_weighting_scheme calc
_refine_ls_wR_factor_ref 0.1443
_reflns_number_gt 3529
_reflns_number_total 4185
_reflns_threshold_expression F^2^>2.0\s(F^2^)
_cod_data_source_file 26_37_1.cif
_cod_data_source_block '_040809y__________________'
_cod_original_cell_volume 4476.4(14)
_cod_original_formula_sum 'C52 H48 Cu3 N6 O6 '
_cod_database_code 1542435

loop_
_symmetry_equiv_pos_site_id
_symmetry_equiv_pos_as_xyz
1 +X,+Y,+Z
2 -X,+Y,1/2-Z
3 -X,-Y,-Z
4 +X,-Y,1/2+Z
5 1/2+X,1/2+Y,+Z
6 1/2-X,1/2+Y,1/2-Z
7 1/2-X,1/2-Y,-Z
8 1/2+X,1/2-Y,1/2+Z

loop_
_atom_site_label
_atom_site_type_symbol
_atom_site_fract_x
_atom_site_fract_y
_atom_site_fract_z
_atom_site_U_iso_or_equiv
_atom_site_adp_type
_atom_site_occupancy
_atom_site_symmetry_multiplicity
_atom_site_calc_flag
_atom_site_refinement_flags
_atom_site_disorder_assembly
_atom_site_disorder_group
Cu(1) Cu 0.84707(2) 0.55488(3) 0.62151(2) 0.01210(11) Uani 1.00 1 d . . .
Cu(2) Cu 1.0000 0.57156(4) 0.7500 0.01328(14) Uani 1.00 2 d S . .
O(1) O 0.90228(13) 0.46786(18) 0.71666(11) 0.0173(5) Uani 1.00 1 d . . .
O(2) O 0.96496(14) 0.55609(18) 0.63992(12) 0.0185(6) Uani 1.00 1 d . . .
O(3) O 0.90154(13) 0.67163(18) 0.70120(12) 0.0196(5) Uani 1.00 1 d . . .
N(1) N 0.78360(15) 0.4136(2) 0.57438(14) 0.0169(6) Uani 1.00 1 d . . .
N(2) N 0.73660(15) 0.6160(2) 0.60568(14) 0.0175(6) Uani 1.00 1 d . . .
N(3) N 0.81609(16) 0.6035(2) 0.51551(14) 0.0177(6) Uani 1.00 1 d . . .
C(1) C 0.5970(2) 0.5215(2) 0.41646(18) 0.0246(8) Uani 1.00 1 d . . .
C(2) C 0.67983(19) 0.5308(2) 0.48379(17) 0.0190(7) Uani 1.00 1 d . . .
C(3) C 0.7200(2) 0.4232(2) 0.50063(17) 0.0205(8) Uani 1.00 1 d . . .
C(4) C 0.72923(18) 0.6090(2) 0.46572(17) 0.0204(8) Uani 1.00 1 d . . .
C(5) C 0.6645(2) 0.5687(2) 0.54612(18) 0.0206(8) Uani 1.00 1 d . . .
C(6) C 0.79082(18) 0.3254(2) 0.60570(17) 0.0170(7) Uani 1.00 1 d . . .
C(7) C 0.84890(18) 0.2969(2) 0.67809(17) 0.0170(7) Uani 1.00 1 d . . .
C(8) C 0.85156(19) 0.1905(2) 0.69667(18) 0.0193(8) Uani 1.00 1 d . . .
C(9) C 0.9049(2) 0.1537(2) 0.76344(18) 0.0221(8) Uani 1.00 1 d . . .
C(10) C 0.95652(18) 0.2240(2) 0.81514(17) 0.0200(8) Uani 1.00 1 d . . .
C(11) C 0.95458(18) 0.3292(2) 0.79958(16) 0.0175(7) Uani 1.00 1 d . . .
C(12) C 0.90212(18) 0.3678(2) 0.73038(17) 0.0160(7) Uani 1.00 1 d . . .
C(13) C 0.86462(19) 0.6152(2) 0.48855(17) 0.0195(8) Uani 1.00 1 d . . .
C(14) C 0.95189(19) 0.6156(2) 0.52680(17) 0.0185(7) Uani 1.00 1 d . . .
C(15) C 0.9910(2) 0.6437(2) 0.48656(18) 0.0243(9) Uani 1.00 1 d . . .
C(16) C 1.0735(2) 0.6473(3) 0.5164(2) 0.0264(9) Uani 1.00 1 d . . .
C(17) C 1.1191(2) 0.6184(3) 0.58832(19) 0.0250(9) Uani 1.00 1 d . . .
C(18) C 1.08289(19) 0.5869(2) 0.62954(17) 0.0193(8) Uani 1.00 1 d . . .
C(19) C 0.99819(19) 0.5863(2) 0.59977(17) 0.0168(7) Uani 1.00 1 d . . .
C(20) C 0.72527(19) 0.6905(2) 0.64074(17) 0.0177(7) Uani 1.00 1 d . . .
C(21) C 0.78527(18) 0.7517(2) 0.69905(16) 0.0168(7) Uani 1.00 1 d . . .
C(22) C 0.7554(2) 0.8294(2) 0.72767(18) 0.0219(8) Uani 1.00 1 d . . .
C(23) C 0.8046(2) 0.8922(2) 0.78333(18) 0.0223(8) Uani 1.00 1 d . . .
C(24) C 0.8874(2) 0.8784(2) 0.81210(18) 0.0219(8) Uani 1.00 1 d . . .
C(25) C 0.9201(2) 0.8055(2) 0.78513(18) 0.0210(8) Uani 1.00 1 d . . .
C(26) C 0.86936(18) 0.7403(2) 0.72736(16) 0.0158(7) Uani 1.00 1 d . . .
H(1) H 0.5762 0.4534 0.4145 0.027 Uiso 1.00 1 c R . .
H(2) H 0.6027 0.5336 0.3744 0.027 Uiso 1.00 1 c R . .
H(3) H 0.5611 0.5714 0.4190 0.027 Uiso 1.00 1 c R . .
H(4) H 0.6802 0.3721 0.4927 0.022 Uiso 1.00 1 c R . .
H(5) H 0.7423 0.4109 0.4689 0.022 Uiso 1.00 1 c R . .
H(6) H 0.7210 0.5952 0.4183 0.022 Uiso 1.00 1 c R . .
H(7) H 0.7109 0.6773 0.4677 0.022 Uiso 1.00 1 c R . .
H(8) H 0.6227 0.6190 0.5280 0.023 Uiso 1.00 1 c R . .
H(9) H 0.6484 0.5107 0.5645 0.023 Uiso 1.00 1 c R . .
H(10) H 0.7538 0.2727 0.5780 0.020 Uiso 1.00 1 c R . .
H(11) H 0.8155 0.1430 0.6619 0.023 Uiso 1.00 1 c R . .
H(12) H 0.9067 0.0817 0.7745 0.026 Uiso 1.00 1 c R . .
H(13) H 0.9935 0.1993 0.8616 0.024 Uiso 1.00 1 c R . .
H(14) H 0.9891 0.3758 0.8360 0.022 Uiso 1.00 1 c R . .
H(15) H 0.8406 0.6248 0.4378 0.023 Uiso 1.00 1 c R . .
H(16) H 0.9597 0.6605 0.4370 0.031 Uiso 1.00 1 c R . .
H(17) H 1.0987 0.6694 0.4885 0.036 Uiso 1.00 1 c R . .
H(18) H 1.1761 0.6200 0.6095 0.031 Uiso 1.00 1 c R . .
H(19) H 1.1150 0.5658 0.6782 0.023 Uiso 1.00 1 c R . .
H(20) H 0.6708 0.7073 0.6270 0.022 Uiso 1.00 1 c R . .
H(21) H 0.6989 0.8389 0.7072 0.028 Uiso 1.00 1 c R . .
H(22) H 0.7830 0.9438 0.8019 0.029 Uiso 1.00 1 c R . .
H(23) H 0.9222 0.9204 0.8518 0.026 Uiso 1.00 1 c R . .
H(24) H 0.9768 0.7991 0.8053 0.025 Uiso 1.00 1 c R . .

loop_
_atom_site_aniso_label
_atom_site_aniso_U_11
_atom_site_aniso_U_22
_atom_site_aniso_U_33
_atom_site_aniso_U_12
_atom_site_aniso_U_13
_atom_site_aniso_U_23
Cu(1) 0.0125(2) 0.0099(2) 0.0126(2) 0.00024(12) 0.00472(18) -0.00036(13)
Cu(2) 0.0135(3) 0.0114(2) 0.0135(2) 0.0000 0.0051(2) 0.0000
O(1) 0.0203(11) 0.0115(10) 0.0184(10) -0.0028(8) 0.0076(8) 0.0000(8)
O(2) 0.0195(12) 0.0210(12) 0.0164(11) 0.0014(8) 0.0095(9) 0.0018(8)
O(3) 0.0166(11) 0.0162(11) 0.0251(11) 0.0001(8) 0.0089(9) -0.0054(9)
N(1) 0.0197(14) 0.0124(13) 0.0175(13) 0.0005(10) 0.0076(11) -0.0014(10)
N(2) 0.0162(12) 0.0161(14) 0.0164(12) -0.0013(10) 0.0044(10) 0.0003(10)
N(3) 0.0178(13) 0.0147(13) 0.0178(12) 0.0005(10) 0.0058(10) 0.0013(10)
C(1) 0.0230(16) 0.0234(18) 0.0202(16) -0.0020(13) 0.0041(13) -0.0049(14)
C(2) 0.0167(15) 0.0190(16) 0.0158(14) -0.0024(12) 0.0030(12) -0.0037(13)
C(3) 0.0200(16) 0.0166(16) 0.0186(16) -0.0010(12) 0.0037(13) -0.0031(12)
C(4) 0.0197(16) 0.0179(16) 0.0167(14) 0.0019(12) 0.0027(12) 0.0020(12)
C(5) 0.0149(16) 0.0178(17) 0.0241(16) 0.0015(11) 0.0049(13) -0.0008(13)
C(6) 0.0176(15) 0.0114(15) 0.0222(15) -0.0037(11) 0.0094(12) -0.0054(12)
C(7) 0.0175(15) 0.0173(16) 0.0200(15) 0.0015(11) 0.0118(12) 0.0001(12)
C(8) 0.0180(15) 0.0155(16) 0.0247(16) -0.0026(11) 0.0101(13) -0.0018(13)
C(9) 0.0253(17) 0.0124(16) 0.0280(17) 0.0006(12) 0.0118(14) 0.0052(13)
C(10) 0.0194(16) 0.0204(17) 0.0210(15) 0.0056(12) 0.0100(13) 0.0072(13)
C(11) 0.0189(15) 0.0194(16) 0.0161(14) -0.0010(12) 0.0097(12) -0.0022(12)
C(12) 0.0212(16) 0.0085(14) 0.0240(16) 0.0026(11) 0.0153(13) 0.0020(12)
C(13) 0.0248(17) 0.0141(16) 0.0183(15) 0.0026(12) 0.0089(13) 0.0016(12)
C(14) 0.0217(16) 0.0138(15) 0.0200(15) 0.0001(12) 0.0097(13) -0.0000(12)
C(15) 0.0316(18) 0.0219(17) 0.0238(17) -0.0015(14) 0.0164(15) -0.0008(14)
C(16) 0.0302(19) 0.027(2) 0.0316(18) -0.0006(14) 0.0226(15) 0.0028(15)
C(17) 0.0217(17) 0.0263(19) 0.0298(18) -0.0035(13) 0.0144(14) -0.0046(14)
C(18) 0.0210(16) 0.0188(16) 0.0175(15) -0.0010(12) 0.0086(13) -0.0010(12)
C(19) 0.0199(16) 0.0105(14) 0.0197(15) -0.0012(12) 0.0091(13) -0.0021(12)
C(20) 0.0214(16) 0.0148(15) 0.0186(15) 0.0033(12) 0.0107(13) 0.0019(12)
C(21) 0.0221(16) 0.0145(15) 0.0150(14) -0.0001(12) 0.0097(12) 0.0019(12)
C(22) 0.0252(17) 0.0181(17) 0.0256(17) 0.0032(13) 0.0145(14) -0.0015(13)
C(23) 0.0254(17) 0.0192(17) 0.0271(17) -0.0020(13) 0.0164(14) -0.0067(14)
C(24) 0.0234(17) 0.0180(17) 0.0230(16) -0.0032(12) 0.0097(13) -0.0057(13)
C(25) 0.0214(17) 0.0165(16) 0.0235(16) -0.0009(12) 0.0089(13) -0.0025(13)
C(26) 0.0197(15) 0.0113(15) 0.0152(14) 0.0007(11) 0.0072(12) -0.0005(11)

loop_
_atom_type_symbol
_atom_type_description
_atom_type_scat_dispersion_real
_atom_type_scat_dispersion_imag
_atom_type_scat_source
C C 0.003 0.002
;
International Tables for Crystallography
(1992, Vol. C, Tables 4.2.6.8 and 6.1.1.4)
;
H H 0.000 0.000
;
International Tables for Crystallography
(1992, Vol. C, Table 6.1.1.4)
;
O O 0.011 0.006
;
International Tables for Crystallography
(1992, Vol. C, Tables 4.2.6.8 and 6.1.1.4)
;
N N 0.006 0.003
;
International Tables for Crystallography
(1992, Vol. C, Tables 4.2.6.8 and 6.1.1.4)
;
Cu Cu 0.320 1.265
;
International Tables for Crystallography
(1992, Vol. C, Tables 4.2.6.8 and 6.1.1.4)
;

loop_
_geom_angle_atom_site_label_1
_geom_angle_atom_site_label_2
_geom_angle_atom_site_label_3
_geom_angle
_geom_angle_publ_flag
_geom_angle_site_symmetry_1
_geom_angle_site_symmetry_2
_geom_angle_site_symmetry_3
O(1) Cu(1) O(2) 79.24(9) yes . . .
O(1) Cu(1) O(3) 77.45(8) yes . . .
O(1) Cu(1) N(1) 84.85(9) yes . . .
O(1) Cu(1) N(2) 111.43(11) yes . . .
O(1) Cu(1) N(3) 158.79(11) yes . . .
O(2) Cu(1) O(3) 76.41(9) yes . . .
O(2) Cu(1) N(1) 114.29(10) yes . . .
O(2) Cu(1) N(2) 157.60(10) yes . . .
O(2) Cu(1) N(3) 86.56(10) yes . . .
O(3) Cu(1) N(1) 157.34(11) yes . . .
O(3) Cu(1) N(2) 86.54(9) yes . . .
O(3) Cu(1) N(3) 114.57(10) yes . . .
N(1) Cu(1) N(2) 86.88(10) yes . . .
N(1) Cu(1) N(3) 86.75(10) yes . . .
N(2) Cu(1) N(3) 87.48(11) yes . . .
O(1) Cu(2) O(1) 101.67(9) yes . . 2_756
O(1) Cu(2) O(2) 78.27(9) yes . . .
O(1) Cu(2) O(2) 94.79(9) yes . . 2_756
O(1) Cu(2) O(3) 77.80(8) yes . . .
O(1) Cu(2) O(3) 171.23(9) yes . . 2_756
O(1) Cu(2) O(2) 94.79(9) yes 2_756 . .
O(1) Cu(2) O(2) 78.27(9) yes 2_756 . 2_756
O(1) Cu(2) O(3) 171.23(9) yes 2_756 . .
O(1) Cu(2) O(3) 77.80(8) yes 2_756 . 2_756
O(2) Cu(2) O(2) 169.12(9) yes . . 2_756
O(2) Cu(2) O(3) 76.50(9) yes . . .
O(2) Cu(2) O(3) 110.50(10) yes . . 2_756
O(2) Cu(2) O(3) 110.50(10) yes 2_756 . .
O(2) Cu(2) O(3) 76.50(9) yes 2_756 . 2_756
O(3) Cu(2) O(3) 104.08(8) yes . . 2_756
Cu(1) O(1) Cu(2) 87.00(9) yes . . .
Cu(1) O(1) C(12) 132.74(17) yes . . .
Cu(2) O(1) C(12) 129.36(18) yes . . .
Cu(1) O(2) Cu(2) 88.03(11) yes . . .
Cu(1) O(2) C(19) 132.03(17) yes . . .
Cu(2) O(2) C(19) 132.57(18) yes . . .
Cu(1) O(3) Cu(2) 86.79(9) yes . . .
Cu(1) O(3) C(26) 130.62(18) yes . . .
Cu(2) O(3) C(26) 132.74(17) yes . . .
Cu(1) N(1) C(3) 115.1(2) yes . . .
Cu(1) N(1) C(6) 127.37(19) yes . . .
C(3) N(1) C(6) 117.2(2) yes . . .
Cu(1) N(2) C(5) 115.5(2) yes . . .
Cu(1) N(2) C(20) 127.21(19) yes . . .
C(5) N(2) C(20) 117.2(2) yes . . .
Cu(1) N(3) C(4) 115.5(2) yes . . .
Cu(1) N(3) C(13) 126.34(19) yes . . .
C(4) N(3) C(13) 117.5(2) yes . . .
C(1) C(2) C(3) 108.6(2) yes . . .
C(1) C(2) C(4) 107.1(2) yes . . .
C(1) C(2) C(5) 107.0(3) yes . . .
C(3) C(2) C(4) 110.9(3) yes . . .
C(3) C(2) C(5) 110.8(2) yes . . .
C(4) C(2) C(5) 112.2(2) yes . . .
N(1) C(3) C(2) 113.2(2) yes . . .
N(3) C(4) C(2) 113.1(2) yes . . .
N(2) C(5) C(2) 112.6(3) yes . . .
N(1) C(6) C(7) 127.5(2) yes . . .
C(6) C(7) C(8) 116.5(2) yes . . .
C(6) C(7) C(12) 124.4(2) yes . . .
C(8) C(7) C(12) 119.0(2) yes . . .
C(7) C(8) C(9) 121.9(2) yes . . .
C(8) C(9) C(10) 118.9(3) yes . . .
C(9) C(10) C(11) 120.9(2) yes . . .
C(10) C(11) C(12) 120.9(2) yes . . .
O(1) C(12) C(7) 122.0(2) yes . . .
O(1) C(12) C(11) 119.7(2) yes . . .
C(7) C(12) C(11) 118.2(2) yes . . .
N(3) C(13) C(14) 127.4(3) yes . . .
C(13) C(14) C(15) 116.3(2) yes . . .
C(13) C(14) C(19) 124.3(3) yes . . .
C(15) C(14) C(19) 119.3(3) yes . . .
C(14) C(15) C(16) 122.2(3) yes . . .
C(15) C(16) C(17) 118.4(4) yes . . .
C(16) C(17) C(18) 121.3(3) yes . . .
C(17) C(18) C(19) 120.4(2) yes . . .
O(2) C(19) C(14) 122.2(3) yes . . .
O(2) C(19) C(18) 119.4(2) yes . . .
C(14) C(19) C(18) 118.4(3) yes . . .
N(2) C(20) C(21) 128.0(3) yes . . .
C(20) C(21) C(22) 115.8(2) yes . . .
C(20) C(21) C(26) 125.2(3) yes . . .
C(22) C(21) C(26) 119.0(2) yes . . .
C(21) C(22) C(23) 122.5(3) yes . . .
C(22) C(23) C(24) 118.0(3) yes . . .
C(23) C(24) C(25) 122.1(2) yes . . .
C(24) C(25) C(26) 120.1(3) yes . . .
O(3) C(26) C(21) 122.2(2) yes . . .
O(3) C(26) C(25) 119.5(2) yes . . .
C(21) C(26) C(25) 118.3(3) yes . . .
C(2) C(1) H(1) 109.3 no . . .
C(2) C(1) H(2) 109.5 no . . .
C(2) C(1) H(3) 109.6 no . . .
H(1) C(1) H(2) 109.5 no . . .
H(1) C(1) H(3) 109.5 no . . .
H(2) C(1) H(3) 109.5 no . . .
N(1) C(3) H(4) 108.5 no . . .
N(1) C(3) H(5) 108.5 no . . .
C(2) C(3) H(4) 108.5 no . . .
C(2) C(3) H(5) 108.6 no . . .
H(4) C(3) H(5) 109.5 no . . .
N(3) C(4) H(6) 108.6 no . . .
N(3) C(4) H(7) 108.6 no . . .
C(2) C(4) H(6) 108.4 no . . .
C(2) C(4) H(7) 108.6 no . . .
H(6) C(4) H(7) 109.5 no . . .
N(2) C(5) H(8) 108.7 no . . .
N(2) C(5) H(9) 108.6 no . . .
C(2) C(5) H(8) 108.9 no . . .
C(2) C(5) H(9) 108.5 no . . .
H(8) C(5) H(9) 109.5 no . . .
N(1) C(6) H(10) 116.3 no . . .
C(7) C(6) H(10) 116.2 no . . .
C(7) C(8) H(11) 119.1 no . . .
C(9) C(8) H(11) 118.9 no . . .
C(8) C(9) H(12) 120.6 no . . .
C(10) C(9) H(12) 120.4 no . . .
C(9) C(10) H(13) 119.5 no . . .
C(11) C(10) H(13) 119.6 no . . .
C(10) C(11) H(14) 119.5 no . . .
C(12) C(11) H(14) 119.6 no . . .
N(3) C(13) H(15) 116.3 no . . .
C(14) C(13) H(15) 116.3 no . . .
C(14) C(15) H(16) 119.0 no . . .
C(16) C(15) H(16) 118.8 no . . .
C(15) C(16) H(17) 120.7 no . . .
C(17) C(16) H(17) 120.9 no . . .
C(16) C(17) H(18) 119.4 no . . .
C(18) C(17) H(18) 119.3 no . . .
C(17) C(18) H(19) 120.0 no . . .
C(19) C(18) H(19) 119.6 no . . .
N(2) C(20) H(20) 116.0 no . . .
C(21) C(20) H(20) 116.0 no . . .
C(21) C(22) H(21) 118.9 no . . .
C(23) C(22) H(21) 118.7 no . . .
C(22) C(23) H(22) 120.9 no . . .
C(24) C(23) H(22) 121.0 no . . .
C(23) C(24) H(23) 118.8 no . . .
C(25) C(24) H(23) 119.1 no . . .
C(24) C(25) H(24) 120.0 no . . .
C(26) C(25) H(24) 119.9 no . . .

loop_
_geom_bond_atom_site_label_1
_geom_bond_atom_site_label_2
_geom_bond_distance
_geom_bond_publ_flag
_geom_bond_site_symmetry_1
_geom_bond_site_symmetry_2
Cu(1) O(1) 2.091(2) yes . .
Cu(1) O(2) 2.066(2) yes . .
Cu(1) O(3) 2.119(2) yes . .
Cu(1) N(1) 2.142(2) yes . .
Cu(1) N(2) 2.097(2) yes . .
Cu(1) N(3) 2.112(2) yes . .
Cu(2) O(1) 2.107(2) yes . .
Cu(2) O(1) 2.107(2) yes . 2_756
Cu(2) O(2) 2.093(2) yes . .
Cu(2) O(2) 2.093(2) yes . 2_756
Cu(2) O(3) 2.088(2) yes . .
Cu(2) O(3) 2.088(2) yes . 2_756
O(1) C(12) 1.316(3) yes . .
O(2) C(19) 1.319(5) yes . .
O(3) C(26) 1.324(4) yes . .
N(1) C(3) 1.453(3) yes . .
N(1) C(6) 1.284(4) yes . .
N(2) C(5) 1.479(3) yes . .
N(2) C(20) 1.283(4) yes . .
N(3) C(4) 1.474(3) yes . .
N(3) C(13) 1.287(5) yes . .
C(1) C(2) 1.544(3) yes . .
C(2) C(3) 1.534(4) yes . .
C(2) C(4) 1.531(5) yes . .
C(2) C(5) 1.542(5) yes . .
C(6) C(7) 1.444(3) yes . .
C(7) C(8) 1.414(4) yes . .
C(7) C(12) 1.418(3) yes . .
C(8) C(9) 1.371(4) yes . .
C(9) C(10) 1.396(4) yes . .
C(10) C(11) 1.385(4) yes . .
C(11) C(12) 1.411(3) yes . .
C(13) C(14) 1.453(4) yes . .
C(14) C(15) 1.400(6) yes . .
C(14) C(19) 1.414(4) yes . .
C(15) C(16) 1.378(5) yes . .
C(16) C(17) 1.394(4) yes . .
C(17) C(18) 1.387(6) yes . .
C(18) C(19) 1.414(4) yes . .
C(20) C(21) 1.449(3) yes . .
C(21) C(22) 1.408(5) yes . .
C(21) C(26) 1.414(4) yes . .
C(22) C(23) 1.365(4) yes . .
C(23) C(24) 1.395(4) yes . .
C(24) C(25) 1.377(5) yes . .
C(25) C(26) 1.414(4) yes . .
C(1) H(1) 0.950 no . .
C(1) H(2) 0.950 no . .
C(1) H(3) 0.950 no . .
C(3) H(4) 0.950 no . .
C(3) H(5) 0.950 no . .
C(4) H(6) 0.950 no . .
C(4) H(7) 0.950 no . .
C(5) H(8) 0.950 no . .
C(5) H(9) 0.950 no . .
C(6) H(10) 0.950 no . .
C(8) H(11) 0.950 no . .
C(9) H(12) 0.950 no . .
C(10) H(13) 0.950 no . .
C(11) H(14) 0.950 no . .
C(13) H(15) 0.950 no . .
C(15) H(16) 0.950 no . .
C(16) H(17) 0.950 no . .
C(17) H(18) 0.950 no . .
C(18) H(19) 0.950 no . .
C(20) H(20) 0.950 no . .
C(22) H(21) 0.950 no . .
C(23) H(22) 0.950 no . .
C(24) H(23) 0.950 no . .
C(25) H(24) 0.950 no . .

loop_
_geom_contact_atom_site_label_1
_geom_contact_atom_site_label_2
_geom_contact_distance
_geom_contact_site_symmetry_1
_geom_contact_site_symmetry_2
C(7) C(22) 3.397(6) . 6_646
C(7) C(23) 3.558(5) . 6_646
C(8) C(22) 3.565(6) . 6_646
C(12) C(22) 3.496(5) . 6_646
C(13) C(16) 3.581(5) . 3_766
C(13) C(17) 3.484(5) . 3_766
C(13) C(20) 3.485(4) . 7_666
C(14) C(15) 3.548(4) . 3_766
C(14) C(16) 3.468(4) . 3_766
C(15) C(14) 3.548(4) . 3_766
C(15) C(19) 3.517(5) . 3_766
C(16) C(13) 3.581(5) . 3_766
C(16) C(14) 3.468(4) . 3_766
C(17) C(13) 3.484(5) . 3_766
C(19) C(15) 3.517(5) . 3_766
C(20) C(13) 3.485(4) . 7_666
C(22) C(7) 3.397(6) . 6_656
C(22) C(8) 3.565(6) . 6_656
C(22) C(12) 3.496(5) . 6_656
C(23) C(7) 3.558(5) . 6_656
O(1) H(21) 3.427 . 6_646
O(1) H(22) 3.335 . 6_646
N(1) H(17) 3.239 . 3_766
N(1) H(22) 3.387 . 6_646
N(2) H(7) 3.434 . 7_666
N(2) H(15) 3.574 . 7_666
N(2) H(22) 3.072 . 6_646
N(3) H(7) 2.908 . 7_666
C(1) H(11) 3.520 . 7_656
C(1) H(13) 3.323 . 8_454
C(1) H(23) 3.007 . 8_464
C(1) H(24) 3.307 . 8_464
C(3) H(10) 3.167 . 7_656
C(3) H(11) 3.265 . 7_656
C(3) H(17) 3.515 . 3_766
C(4) H(7) 3.044 . 7_666
C(5) H(22) 3.280 . 6_646
C(6) H(4) 3.468 . 7_656
C(6) H(5) 3.335 . 7_656
C(6) H(17) 3.471 . 3_766
C(6) H(18) 3.431 . 5_445
C(6) H(22) 3.239 . 6_646
C(7) H(21) 2.983 . 6_646
C(7) H(22) 3.294 . 6_646
C(8) H(2) 3.524 . 7_656
C(8) H(5) 3.339 . 7_656
C(8) H(18) 3.071 . 5_445
C(8) H(21) 3.220 . 6_646
C(9) H(1) 3.576 . 8_555
C(9) H(20) 3.292 . 6_646
C(9) H(21) 3.310 . 6_646
C(9) H(23) 3.455 . 1_545
C(10) H(1) 3.197 . 8_555
C(10) H(16) 2.930 . 4_565
C(10) H(20) 3.157 . 6_646
C(10) H(21) 3.108 . 6_646
C(11) H(16) 2.841 . 4_565
C(11) H(21) 2.826 . 6_646
C(12) H(21) 2.789 . 6_646
C(12) H(22) 3.366 . 6_646
C(13) H(7) 3.340 . 7_666
C(13) H(8) 3.447 . 7_666
C(13) H(18) 3.529 . 3_766
C(13) H(20) 3.160 . 7_666
C(15) H(13) 3.323 . 4_564
C(15) H(14) 3.149 . 4_564
C(15) H(20) 3.439 . 7_666
C(16) H(5) 3.413 . 3_766
C(16) H(10) 3.416 . 5_555
C(16) H(13) 3.481 . 4_564
C(16) H(14) 3.362 . 4_564
C(17) H(5) 3.360 . 3_766
C(17) H(10) 3.301 . 5_555
C(17) H(11) 3.287 . 5_555
C(17) H(15) 3.317 . 3_766
C(18) H(16) 3.409 . 3_766
C(19) H(16) 3.438 . 3_766
C(20) H(6) 3.358 . 7_666
C(20) H(7) 3.469 . 7_666
C(20) H(15) 2.822 . 7_666
C(20) H(22) 3.415 . 6_646
C(21) H(6) 3.106 . 7_666
C(21) H(15) 3.165 . 7_666
C(22) H(6) 3.429 . 7_666
C(22) H(15) 3.131 . 7_666
C(23) H(9) 3.262 . 6_656
C(23) H(12) 3.156 . 1_565
C(24) H(3) 3.048 . 8_565
C(24) H(9) 3.413 . 6_656
C(24) H(12) 2.797 . 1_565
C(25) H(3) 3.236 . 8_565
C(25) H(12) 3.552 . 1_565
C(26) H(6) 3.439 . 7_666
H(1) C(9) 3.576 . 8_454
H(1) C(10) 3.197 . 8_454
H(1) H(11) 3.361 . 7_656
H(1) H(12) 3.203 . 8_454
H(1) H(13) 2.424 . 8_454
H(1) H(23) 3.031 . 8_464
H(2) C(8) 3.524 . 7_656
H(2) H(11) 3.029 . 7_656
H(2) H(12) 3.383 . 7_656
H(2) H(13) 3.564 . 8_454
H(2) H(23) 3.255 . 8_464
H(2) H(24) 3.020 . 8_464
H(3) C(24) 3.048 . 8_464
H(3) C(25) 3.236 . 8_464
H(3) H(23) 2.322 . 8_464
H(3) H(24) 2.728 . 8_464
H(4) C(6) 3.468 . 7_656
H(4) H(10) 2.984 . 7_656
H(4) H(11) 3.287 . 7_656
H(4) H(13) 3.424 . 8_454
H(4) H(17) 2.999 . 5_445
H(5) C(6) 3.335 . 7_656
H(5) C(8) 3.339 . 7_656
H(5) C(16) 3.413 . 3_766
H(5) C(17) 3.360 . 3_766
H(5) H(10) 2.566 . 7_656
H(5) H(11) 2.531 . 7_656
H(5) H(17) 2.881 . 3_766
H(5) H(18) 2.750 . 3_766
H(6) C(20) 3.358 . 7_666
H(6) C(21) 3.106 . 7_666
H(6) C(22) 3.429 . 7_666
H(6) C(26) 3.439 . 7_666
H(6) H(11) 3.401 . 7_656
H(6) H(18) 3.572 . 3_766
H(7) N(2) 3.434 . 7_666
H(7) N(3) 2.908 . 7_666
H(7) C(4) 3.044 . 7_666
H(7) C(13) 3.340 . 7_666
H(7) C(20) 3.469 . 7_666
H(7) H(7) 2.370 . 7_666
H(8) C(13) 3.447 . 7_666
H(8) H(15) 3.367 . 7_666
H(8) H(16) 3.464 . 7_666
H(9) C(23) 3.262 . 6_646
H(9) C(24) 3.413 . 6_646
H(9) H(22) 2.622 . 6_646
H(9) H(23) 2.892 . 6_646
H(10) C(3) 3.167 . 7_656
H(10) C(16) 3.416 . 5_445
H(10) C(17) 3.301 . 5_445
H(10) H(4) 2.984 . 7_656
H(10) H(5) 2.566 . 7_656
H(10) H(10) 3.259 . 7_656
H(10) H(17) 2.946 . 5_445
H(10) H(18) 2.704 . 5_445
H(11) C(1) 3.520 . 7_656
H(11) C(3) 3.265 . 7_656
H(11) C(17) 3.287 . 5_445
H(11) H(1) 3.361 . 7_656
H(11) H(2) 3.029 . 7_656
H(11) H(4) 3.287 . 7_656
H(11) H(5) 2.531 . 7_656
H(11) H(6) 3.401 . 7_656
H(11) H(18) 2.341 . 5_445
H(12) C(23) 3.156 . 1_545
H(12) C(24) 2.797 . 1_545
H(12) C(25) 3.552 . 1_545
H(12) H(1) 3.203 . 8_555
H(12) H(2) 3.383 . 7_656
H(12) H(20) 3.436 . 6_646
H(12) H(22) 3.181 . 1_545
H(12) H(23) 2.560 . 1_545
H(13) C(1) 3.323 . 8_555
H(13) C(15) 3.323 . 4_565
H(13) C(16) 3.481 . 4_565
H(13) H(1) 2.424 . 8_555
H(13) H(2) 3.564 . 8_555
H(13) H(4) 3.424 . 8_555
H(13) H(16) 2.661 . 4_565
H(13) H(17) 2.988 . 4_565
H(13) H(20) 3.212 . 6_646
H(14) C(15) 3.149 . 4_565
H(14) C(16) 3.362 . 4_565
H(14) H(16) 2.469 . 4_565
H(14) H(17) 2.944 . 4_565
H(14) H(21) 3.250 . 6_646
H(15) N(2) 3.574 . 7_666
H(15) C(17) 3.317 . 3_766
H(15) C(20) 2.822 . 7_666
H(15) C(21) 3.165 . 7_666
H(15) C(22) 3.131 . 7_666
H(15) H(8) 3.367 . 7_666
H(15) H(18) 3.264 . 3_766
H(15) H(20) 2.502 . 7_666
H(15) H(21) 2.812 . 7_666
H(16) C(10) 2.930 . 4_564
H(16) C(11) 2.841 . 4_564
H(16) C(18) 3.409 . 3_766
H(16) C(19) 3.438 . 3_766
H(16) H(8) 3.464 . 7_666
H(16) H(13) 2.661 . 4_564
H(16) H(14) 2.469 . 4_564
H(16) H(20) 2.762 . 7_666
H(16) H(21) 3.103 . 7_666
H(17) N(1) 3.239 . 3_766
H(17) C(3) 3.515 . 3_766
H(17) C(6) 3.471 . 3_766
H(17) H(4) 2.999 . 5_555
H(17) H(5) 2.881 . 3_766
H(17) H(10) 2.946 . 5_555
H(17) H(13) 2.988 . 4_564
H(17) H(14) 2.944 . 4_564
H(18) C(6) 3.431 . 5_555
H(18) C(8) 3.071 . 5_555
H(18) C(13) 3.529 . 3_766
H(18) H(5) 2.750 . 3_766
H(18) H(6) 3.572 . 3_766
H(18) H(10) 2.704 . 5_555
H(18) H(11) 2.341 . 5_555
H(18) H(15) 3.264 . 3_766
H(19) H(21) 3.232 . 5_545
H(19) H(22) 3.395 . 5_545
H(20) C(9) 3.292 . 6_656
H(20) C(10) 3.157 . 6_656
H(20) C(13) 3.160 . 7_666
H(20) C(15) 3.439 . 7_666
H(20) H(12) 3.436 . 6_656
H(20) H(13) 3.212 . 6_656
H(20) H(15) 2.502 . 7_666
H(20) H(16) 2.762 . 7_666
H(21) O(1) 3.427 . 6_656
H(21) C(7) 2.983 . 6_656
H(21) C(8) 3.220 . 6_656
H(21) C(9) 3.310 . 6_656
H(21) C(10) 3.108 . 6_656
H(21) C(11) 2.826 . 6_656
H(21) C(12) 2.789 . 6_656
H(21) H(14) 3.250 . 6_656
H(21) H(15) 2.812 . 7_666
H(21) H(16) 3.103 . 7_666
H(21) H(19) 3.232 . 5_455
H(22) O(1) 3.335 . 6_656
H(22) N(1) 3.387 . 6_656
H(22) N(2) 3.072 . 6_656
H(22) C(5) 3.280 . 6_656
H(22) C(6) 3.239 . 6_656
H(22) C(7) 3.294 . 6_656
H(22) C(12) 3.366 . 6_656
H(22) C(20) 3.415 . 6_656
H(22) H(9) 2.622 . 6_656
H(22) H(12) 3.181 . 1_565
H(22) H(19) 3.395 . 5_455
H(23) C(1) 3.007 . 8_565
H(23) C(9) 3.455 . 1_565
H(23) H(1) 3.031 . 8_565
H(23) H(2) 3.255 . 8_565
H(23) H(3) 2.322 . 8_565
H(23) H(9) 2.892 . 6_656
H(23) H(12) 2.560 . 1_565
H(24) C(1) 3.307 . 8_565
H(24) H(2) 3.020 . 8_565
H(24) H(3) 2.728 . 8_565

loop_
_geom_torsion_atom_site_label_1
_geom_torsion_atom_site_label_2
_geom_torsion_atom_site_label_3
_geom_torsion_atom_site_label_4
_geom_torsion
_geom_torsion_site_symmetry_1
_geom_torsion_site_symmetry_2
_geom_torsion_site_symmetry_3
_geom_torsion_site_symmetry_4
O(1) Cu(1) O(2) Cu(2) -38.48(8) . . . .
O(1) Cu(1) O(2) C(19) 169.8(2) . . . .
O(2) Cu(1) O(1) Cu(2) 38.22(9) . . . .
O(2) Cu(1) O(1) C(12) -106.5(3) . . . .
O(1) Cu(1) O(3) Cu(2) 40.54(9) . . . .
O(1) Cu(1) O(3) C(26) -107.4(2) . . . .
O(3) Cu(1) O(1) Cu(2) -40.08(9) . . . .
O(3) Cu(1) O(1) C(12) 175.2(3) . . . .
O(1) Cu(1) N(1) C(3) 172.8(2) . . . .
O(1) Cu(1) N(1) C(6) -0.7(3) . . . .
N(1) Cu(1) O(1) Cu(2) 154.17(11) . . . .
N(1) Cu(1) O(1) C(12) 9.5(3) . . . .
O(1) Cu(1) N(2) C(5) -109.5(2) . . . .
O(1) Cu(1) N(2) C(20) 72.0(3) . . . .
N(2) Cu(1) O(1) Cu(2) -121.23(10) . . . .
N(2) Cu(1) O(1) C(12) 94.1(3) . . . .
O(1) Cu(1) N(3) C(4) 126.3(2) . . . .
O(1) Cu(1) N(3) C(13) -44.1(4) . . . .
N(3) Cu(1) O(1) Cu(2) 87.1(2) . . . .
N(3) Cu(1) O(1) C(12) -57.6(4) . . . .
O(2) Cu(1) O(3) Cu(2) -41.25(9) . . . .
O(2) Cu(1) O(3) C(26) 170.8(2) . . . .
O(3) Cu(1) O(2) Cu(2) 41.06(8) . . . .
O(3) Cu(1) O(2) C(19) -110.6(2) . . . .
O(2) Cu(1) N(1) C(3) -111.5(2) . . . .
O(2) Cu(1) N(1) C(6) 75.0(3) . . . .
N(1) Cu(1) O(2) Cu(2) -117.76(10) . . . .
N(1) Cu(1) O(2) C(19) 90.5(2) . . . .
O(2) Cu(1) N(2) C(5) 135.3(2) . . . .
O(2) Cu(1) N(2) C(20) -43.2(4) . . . .
N(2) Cu(1) O(2) Cu(2) 82.5(2) . . . .
N(2) Cu(1) O(2) C(19) -69.2(4) . . . .
O(2) Cu(1) N(3) C(4) 174.1(2) . . . .
O(2) Cu(1) N(3) C(13) 3.7(2) . . . .
N(3) Cu(1) O(2) Cu(2) 157.36(10) . . . .
N(3) Cu(1) O(2) C(19) 5.7(2) . . . .
O(3) Cu(1) N(1) C(3) 134.2(2) . . . .
O(3) Cu(1) N(1) C(6) -39.3(4) . . . .
N(1) Cu(1) O(3) Cu(2) 80.0(2) . . . .
N(1) Cu(1) O(3) C(26) -67.9(3) . . . .
O(3) Cu(1) N(2) C(5) 175.4(2) . . . .
O(3) Cu(1) N(2) C(20) -3.0(3) . . . .
N(2) Cu(1) O(3) Cu(2) 153.39(11) . . . .
N(2) Cu(1) O(3) C(26) 5.5(2) . . . .
O(3) Cu(1) N(3) C(4) -112.5(2) . . . .
O(3) Cu(1) N(3) C(13) 77.1(3) . . . .
N(3) Cu(1) O(3) Cu(2) -120.97(11) . . . .
N(3) Cu(1) O(3) C(26) 91.1(3) . . . .
N(1) Cu(1) N(2) C(5) -26.3(2) . . . .
N(1) Cu(1) N(2) C(20) 155.3(3) . . . .
N(2) Cu(1) N(1) C(3) 60.9(2) . . . .
N(2) Cu(1) N(1) C(6) -112.6(3) . . . .
N(1) Cu(1) N(3) C(4) 59.6(2) . . . .
N(1) Cu(1) N(3) C(13) -110.9(2) . . . .
N(3) Cu(1) N(1) C(3) -26.7(2) . . . .
N(3) Cu(1) N(1) C(6) 159.8(3) . . . .
N(2) Cu(1) N(3) C(4) -27.5(2) . . . .
N(2) Cu(1) N(3) C(13) 162.1(2) . . . .
N(3) Cu(1) N(2) C(5) 60.6(2) . . . .
N(3) Cu(1) N(2) C(20) -117.8(3) . . . .
O(1) Cu(2) O(1) Cu(1) -130.31(9) . . 2_756 2_756
O(1) Cu(2) O(1) C(12) 16.4(3) . . 2_756 2_756
O(1) Cu(2) O(1) Cu(1) -130.31(9) 2_756 . . .
O(1) Cu(2) O(1) C(12) 16.4(3) 2_756 . . .
O(1) Cu(2) O(2) Cu(1) 38.30(8) . . . .
O(1) Cu(2) O(2) C(19) -170.3(2) . . . .
O(2) Cu(2) O(1) Cu(1) -37.78(9) . . . .
O(2) Cu(2) O(1) C(12) 108.9(3) . . . .
O(1) Cu(2) O(2) Cu(1) 139.24(8) . . 2_756 2_756
O(1) Cu(2) O(2) C(19) -69.3(2) . . 2_756 2_756
O(2) Cu(2) O(1) Cu(1) 150.70(9) 2_756 . . .
O(2) Cu(2) O(1) C(12) -62.6(3) 2_756 . . .
O(1) Cu(2) O(3) Cu(1) -40.11(9) . . . .
O(1) Cu(2) O(3) C(26) 106.6(3) . . . .
O(3) Cu(2) O(1) Cu(1) 40.74(9) . . . .
O(3) Cu(2) O(1) C(12) -172.5(3) . . . .
O(1) Cu(2) O(3) Cu(1) 47.3(6) . . 2_756 2_756
O(1) Cu(2) O(3) C(26) -166.0(5) . . 2_756 2_756
O(3) Cu(2) O(1) Cu(1) 144.1(5) 2_756 . . .
O(3) Cu(2) O(1) C(12) -69.2(7) 2_756 . . .
O(1) Cu(2) O(2) Cu(1) 139.24(8) 2_756 . . .
O(1) Cu(2) O(2) C(19) -69.3(2) 2_756 . . .
O(2) Cu(2) O(1) Cu(1) 150.70(9) . . 2_756 2_756
O(2) Cu(2) O(1) C(12) -62.6(3) . . 2_756 2_756
O(1) Cu(2) O(2) Cu(1) 38.30(8) 2_756 . 2_756 2_756
O(1) Cu(2) O(2) C(19) -170.3(2) 2_756 . 2_756 2_756
O(2) Cu(2) O(1) Cu(1) -37.78(9) 2_756 . 2_756 2_756
O(2) Cu(2) O(1) C(12) 108.9(3) 2_756 . 2_756 2_756
O(1) Cu(2) O(3) Cu(1) 47.3(6) 2_756 . . .
O(1) Cu(2) O(3) C(26) -166.0(5) 2_756 . . .
O(3) Cu(2) O(1) Cu(1) 144.1(5) . . 2_756 2_756
O(3) Cu(2) O(1) C(12) -69.2(7) . . 2_756 2_756
O(1) Cu(2) O(3) Cu(1) -40.11(9) 2_756 . 2_756 2_756
O(1) Cu(2) O(3) C(26) 106.6(3) 2_756 . 2_756 2_756
O(3) Cu(2) O(1) Cu(1) 40.74(9) 2_756 . 2_756 2_756
O(3) Cu(2) O(1) C(12) -172.5(3) 2_756 . 2_756 2_756
O(2) Cu(2) O(2) Cu(1) 89.4(5) . . 2_756 2_756
O(2) Cu(2) O(2) C(19) -119.2(5) . . 2_756 2_756
O(2) Cu(2) O(2) Cu(1) 89.4(5) 2_756 . . .
O(2) Cu(2) O(2) C(19) -119.2(5) 2_756 . . .
O(2) Cu(2) O(3) Cu(1) 40.56(9) . . . .
O(2) Cu(2) O(3) C(26) -172.7(3) . . . .
O(3) Cu(2) O(2) Cu(1) -41.79(8) . . . .
O(3) Cu(2) O(2) C(19) 109.6(2) . . . .
O(2) Cu(2) O(3) Cu(1) -130.71(9) . . 2_756 2_756
O(2) Cu(2) O(3) C(26) 16.0(3) . . 2_756 2_756
O(3) Cu(2) O(2) Cu(1) -142.01(8) 2_756 . . .
O(3) Cu(2) O(2) C(19) 9.4(3) 2_756 . . .
O(2) Cu(2) O(3) Cu(1) -130.71(9) 2_756 . . .
O(2) Cu(2) O(3) C(26) 16.0(3) 2_756 . . .
O(3) Cu(2) O(2) Cu(1) -142.01(8) . . 2_756 2_756
O(3) Cu(2) O(2) C(19) 9.4(3) . . 2_756 2_756
O(2) Cu(2) O(3) Cu(1) 40.56(9) 2_756 . 2_756 2_756
O(2) Cu(2) O(3) C(26) -172.7(3) 2_756 . 2_756 2_756
O(3) Cu(2) O(2) Cu(1) -41.79(8) 2_756 . 2_756 2_756
O(3) Cu(2) O(2) C(19) 109.6(2) 2_756 . 2_756 2_756
O(3) Cu(2) O(3) Cu(1) 148.69(9) . . 2_756 2_756
O(3) Cu(2) O(3) C(26) -64.6(3) . . 2_756 2_756
O(3) Cu(2) O(3) Cu(1) 148.69(9) 2_756 . . .
O(3) Cu(2) O(3) C(26) -64.6(3) 2_756 . . .
Cu(1) O(1) C(12) C(7) -10.5(5) . . . .
Cu(1) O(1) C(12) C(11) 171.3(2) . . . .
Cu(2) O(1) C(12) C(7) -142.2(2) . . . .
Cu(2) O(1) C(12) C(11) 39.6(5) . . . .
Cu(1) O(2) C(19) C(14) -7.6(4) . . . .
Cu(1) O(2) C(19) C(18) 174.1(2) . . . .
Cu(2) O(2) C(19) C(14) -147.5(2) . . . .
Cu(2) O(2) C(19) C(18) 34.2(4) . . . .
Cu(1) O(3) C(26) C(21) -5.4(4) . . . .
Cu(1) O(3) C(26) C(25) 175.1(2) . . . .
Cu(2) O(3) C(26) C(21) -139.2(2) . . . .
Cu(2) O(3) C(26) C(25) 41.3(4) . . . .
Cu(1) N(1) C(3) C(2) -31.0(4) . . . .
Cu(1) N(1) C(6) C(7) -6.8(6) . . . .
C(3) N(1) C(6) C(7) 179.8(3) . . . .
C(6) N(1) C(3) C(2) 143.2(3) . . . .
Cu(1) N(2) C(5) C(2) -31.2(3) . . . .
Cu(1) N(2) C(20) C(21) 0.8(5) . . . .
C(5) N(2) C(20) C(21) -177.6(3) . . . .
C(20) N(2) C(5) C(2) 147.3(3) . . . .
Cu(1) N(3) C(4) C(2) -29.6(3) . . . .
Cu(1) N(3) C(13) C(14) -11.5(5) . . . .
C(4) N(3) C(13) C(14) 178.3(3) . . . .
C(13) N(3) C(4) C(2) 141.8(3) . . . .
C(1) C(2) C(3) N(1) -160.2(3) . . . .
C(1) C(2) C(4) N(3) -163.1(3) . . . .
C(1) C(2) C(5) N(2) -159.8(2) . . . .
C(3) C(2) C(4) N(3) -44.7(3) . . . .
C(4) C(2) C(3) N(1) 82.3(3) . . . .
C(3) C(2) C(5) N(2) 81.9(3) . . . .
C(5) C(2) C(3) N(1) -43.0(4) . . . .
C(4) C(2) C(5) N(2) -42.6(3) . . . .
C(5) C(2) C(4) N(3) 79.8(3) . . . .
N(1) C(6) C(7) C(8) -171.5(4) . . . .
N(1) C(6) C(7) C(12) 8.5(6) . . . .
C(6) C(7) C(8) C(9) 179.1(4) . . . .
C(6) C(7) C(12) O(1) 0.4(6) . . . .
C(6) C(7) C(12) C(11) 178.7(3) . . . .
C(8) C(7) C(12) O(1) -179.5(3) . . . .
C(8) C(7) C(12) C(11) -1.3(5) . . . .
C(12) C(7) C(8) C(9) -1.0(6) . . . .
C(7) C(8) C(9) C(10) 1.8(6) . . . .
C(8) C(9) C(10) C(11) -0.3(6) . . . .
C(9) C(10) C(11) C(12) -2.0(6) . . . .
C(10) C(11) C(12) O(1) -179.0(3) . . . .
C(10) C(11) C(12) C(7) 2.7(5) . . . .
N(3) C(13) C(14) C(15) -171.8(3) . . . .
N(3) C(13) C(14) C(19) 10.6(5) . . . .
C(13) C(14) C(15) C(16) 179.9(2) . . . .
C(13) C(14) C(19) O(2) -0.4(5) . . . .
C(13) C(14) C(19) C(18) 177.8(3) . . . .
C(15) C(14) C(19) O(2) -178.0(3) . . . .
C(15) C(14) C(19) C(18) 0.3(4) . . . .
C(19) C(14) C(15) C(16) -2.4(5) . . . .
C(14) C(15) C(16) C(17) 2.3(5) . . . .
C(15) C(16) C(17) C(18) -0.2(4) . . . .
C(16) C(17) C(18) C(19) -1.8(5) . . . .
C(17) C(18) C(19) O(2) -179.9(2) . . . .
C(17) C(18) C(19) C(14) 1.7(5) . . . .
N(2) C(20) C(21) C(22) 179.8(3) . . . .
N(2) C(20) C(21) C(26) 1.1(6) . . . .
C(20) C(21) C(22) C(23) 179.1(3) . . . .
C(20) C(21) C(26) O(3) 1.3(5) . . . .
C(20) C(21) C(26) C(25) -179.2(3) . . . .
C(22) C(21) C(26) O(3) -177.4(3) . . . .
C(22) C(21) C(26) C(25) 2.1(5) . . . .
C(26) C(21) C(22) C(23) -2.0(5) . . . .
C(21) C(22) C(23) C(24) 0.3(5) . . . .
C(22) C(23) C(24) C(25) 1.3(5) . . . .
C(23) C(24) C(25) C(26) -1.2(5) . . . .
C(24) C(25) C(26) O(3) 179.0(3) . . . .
C(24) C(25) C(26) C(21) -0.5(5) . . . .
